data_2232281
loop_
_publ_author_name
'Fun, Hoong-Kun'
'Hemamalini, Madhukar'
'Lobo, Prajwal L.'
'Prasad, D. Jagadeesh'
'Poojary, Boja'

_publ_section_title
;
 (5<i>E</i>)-5-(2,4-Dichlorobenzylidene)-2-(piperidin-1-yl)-1,3-thiazol-4(5<i>H</i>)-one
;
_journal_coeditor_code HB6435
_journal_issue 11
_journal_name_full 'Acta Crystallographica Section E'
_journal_page_first o2884
_journal_paper_doi 10.1107/S1600536811040785
_journal_volume 67
_journal_year 2011
_chemical_formula_iupac 'C15 H14 Cl2 N2 O S'
_chemical_formula_moiety 'C15 H14 Cl2 N2 O S'
_chemical_formula_sum 'C15 H14 Cl2 N2 O S'
_chemical_formula_weight 341.24
_chemical_name_systematic
;
(5<i>E</i>)-5-(2,4-Dichlorobenzylidene)-2-(piperidin-1-yl)-
1,3-thiazol-4(5<i>H</i>)-one
;
_space_group_IT_number 15
_symmetry_cell_setting monoclinic
_symmetry_space_group_name_Hall '-C 2yc'
_symmetry_space_group_name_H-M 'C 1 2/c 1'
_atom_sites_solution_hydrogens geom
_atom_sites_solution_primary direct
_atom_sites_solution_secondary difmap
_audit_creation_method SHELXL-97
_cell_angle_alpha 90.00
_cell_angle_beta 116.4070(10)
_cell_angle_gamma 90.00
_cell_formula_units_Z 8
_cell_length_a 28.5303(3)
_cell_length_b 7.49150(10)
_cell_length_c 15.4789(2)
_cell_measurement_reflns_used 9844
_cell_measurement_temperature 100.0(10)
_cell_measurement_theta_max 35.24
_cell_measurement_theta_min 2.65
_cell_volume 2963.17(7)
_computing_cell_refinement 'SAINT (Bruker, 2009)'
_computing_data_collection 'APEX2 (Bruker, 2009)'
_computing_data_reduction 'SAINT (Bruker, 2009)'
_computing_molecular_graphics 'SHELXTL (Sheldrick, 2008)'
_computing_publication_material 'SHELXTL (Sheldrick, 2008) and PLATON (Spek, 2009)'
_computing_structure_refinement 'SHELXTL (Sheldrick, 2008)'
_computing_structure_solution 'SHELXTL (Sheldrick, 2008)'
_diffrn_ambient_temperature 100.0(10)
_diffrn_measured_fraction_theta_full 0.992
_diffrn_measured_fraction_theta_max 0.992
_diffrn_measurement_device_type 'Bruker SMART APEXII CCD'
_diffrn_measurement_method '\f and \w'
_diffrn_radiation_monochromator graphite
_diffrn_radiation_source 'fine-focus sealed tube'
_diffrn_radiation_type MoK\a
_diffrn_radiation_wavelength 0.71073
_diffrn_reflns_av_R_equivalents 0.0243
_diffrn_reflns_av_sigmaI/netI 0.0149
_diffrn_reflns_limit_h_max 46
_diffrn_reflns_limit_h_min -45
_diffrn_reflns_limit_k_max 12
_diffrn_reflns_limit_k_min -12
_diffrn_reflns_limit_l_max 25
_diffrn_reflns_limit_l_min -25
_diffrn_reflns_number 46944
_diffrn_reflns_theta_full 35.41
_diffrn_reflns_theta_max 35.41
_diffrn_reflns_theta_min 2.65
_diffrn_standards_number 0
_exptl_absorpt_coefficient_mu 0.578
_exptl_absorpt_correction_T_max 0.928
_exptl_absorpt_correction_T_min 0.783
_exptl_absorpt_correction_type multi-scan
_exptl_absorpt_process_details '(SADABS; Bruker, 2009)'
_exptl_crystal_colour brown
_exptl_crystal_density_diffrn 1.530
_exptl_crystal_density_method 'not measured'
_exptl_crystal_description block
_exptl_crystal_F_000 1408
_exptl_crystal_size_max 0.44
_exptl_crystal_size_mid 0.25
_exptl_crystal_size_min 0.13
_refine_diff_density_max 0.518
_refine_diff_density_min -0.190
_refine_ls_extinction_method none
_refine_ls_goodness_of_fit_ref 1.030
_refine_ls_hydrogen_treatment constr
_refine_ls_matrix_type full
_refine_ls_number_parameters 190
_refine_ls_number_reflns 6673
_refine_ls_number_restraints 0
_refine_ls_restrained_S_all 1.030
_refine_ls_R_factor_all 0.0303
_refine_ls_R_factor_gt 0.0261
_refine_ls_shift/su_max 0.002
_refine_ls_shift/su_mean 0.000
_refine_ls_structure_factor_coef Fsqd
_refine_ls_weighting_details 'calc w=1/[\s^2^(Fo^2^)+(0.0364P)^2^+1.7424P] where P=(Fo^2^+2Fc^2^)/3'
_refine_ls_weighting_scheme calc
_refine_ls_wR_factor_gt 0.0713
_refine_ls_wR_factor_ref 0.0740
_reflns_number_gt 5955
_reflns_number_total 6673
_reflns_threshold_expression I>2\s(I)
_cod_data_source_file hb6435.cif
_cod_data_source_block I
_cod_original_cell_volume 2963.17(6)
_cod_original_sg_symbol_H-M 'C 2/c'
_cod_database_code 2232281
_cod_database_fobs_code 2232281

loop_
_symmetry_equiv_pos_as_xyz
'x, y, z'
'-x, y, -z+1/2'
'x+1/2, y+1/2, z'
'-x+1/2, y+1/2, -z+1/2'
'-x, -y, -z'
'x, -y, z-1/2'
'-x+1/2, -y+1/2, -z'
'x+1/2, -y+1/2, z-1/2'

loop_
_atom_site_type_symbol
_atom_site_label
_atom_site_fract_x
_atom_site_fract_y
_atom_site_fract_z
_atom_site_U_iso_or_equiv
_atom_site_adp_type
_atom_site_calc_flag
_atom_site_refinement_flags
_atom_site_occupancy
_atom_site_symmetry_multiplicity
Cl Cl1 0.430128(8) 0.28966(3) 0.729616(15) 0.02400(5) Uani d . 1 1
Cl Cl2 0.269296(8) 0.51920(3) 0.790208(13) 0.02382(5) Uani d . 1 1
S S1 0.176998(7) 0.57324(3) 0.374212(12) 0.01596(4) Uani d . 1 1
O O1 0.11470(2) 0.76041(9) 0.52929(4) 0.02178(12) Uani d . 1 1
N N1 0.09082(3) 0.72148(9) 0.36763(5) 0.01686(11) Uani d . 1 1
N N2 0.08873(3) 0.66216(10) 0.21783(4) 0.01825(12) Uani d . 1 1
C C1 0.28809(3) 0.46653(11) 0.54975(5) 0.01796(13) Uani d . 1 1
H H1A 0.2688 0.4850 0.4822 0.022 Uiso calc R 1 1
C C2 0.33866(3) 0.40104(11) 0.58547(6) 0.01884(13) Uani d . 1 1
H H2A 0.3540 0.3774 0.5433 0.023 Uiso calc R 1 1
C C3 0.36659(3) 0.37051(10) 0.68400(6) 0.01726(12) Uani d . 1 1
C C4 0.34481(3) 0.40355(11) 0.74672(5) 0.01740(12) Uani d . 1 1
H H4A 0.3639 0.3797 0.8138 0.021 Uiso calc R 1 1
C C5 0.29438(3) 0.47245(10) 0.70876(5) 0.01601(12) Uani d . 1 1
C C6 0.26411(3) 0.50678(10) 0.60961(5) 0.01517(12) Uani d . 1 1
C C7 0.21245(3) 0.58738(10) 0.57455(5) 0.01636(12) Uani d . 1 1
H H7A 0.2028 0.6221 0.6235 0.020 Uiso calc R 1 1
C C8 0.17611(3) 0.62056(10) 0.48355(5) 0.01523(12) Uani d . 1 1
C C9 0.12450(3) 0.70822(10) 0.46399(5) 0.01629(12) Uani d . 1 1
C C10 0.11223(3) 0.66071(10) 0.31348(5) 0.01553(12) Uani d . 1 1
C C11 0.03308(3) 0.71217(13) 0.16554(6) 0.02211(15) Uani d . 1 1
H H11A 0.0227 0.7796 0.2093 0.027 Uiso calc R 1 1
H H11B 0.0114 0.6027 0.1450 0.027 Uiso calc R 1 1
C C12 0.02289(3) 0.82567(13) 0.07750(6) 0.02274(15) Uani d . 1 1
H H12A 0.0392 0.9444 0.0988 0.027 Uiso calc R 1 1
H H12B -0.0153 0.8434 0.0394 0.027 Uiso calc R 1 1
C C13 0.04478(3) 0.73902(13) 0.01359(6) 0.02228(15) Uani d . 1 1
H H13A 0.0257 0.6267 -0.0141 0.027 Uiso calc R 1 1
H H13B 0.0398 0.8202 -0.0403 0.027 Uiso calc R 1 1
C C14 0.10279(3) 0.69973(12) 0.07298(6) 0.01982(14) Uani d . 1 1
H H14A 0.1221 0.8133 0.0961 0.024 Uiso calc R 1 1
H H14B 0.1165 0.6393 0.0320 0.024 Uiso calc R 1 1
C C15 0.11176(4) 0.58124(12) 0.15908(6) 0.02219(15) Uani d . 1 1
H H15A 0.0958 0.4627 0.1359 0.027 Uiso calc R 1 1
H H15B 0.1498 0.5640 0.1991 0.027 Uiso calc R 1 1

loop_
_atom_site_aniso_label
_atom_site_aniso_U_11
_atom_site_aniso_U_22
_atom_site_aniso_U_33
_atom_site_aniso_U_12
_atom_site_aniso_U_13
_atom_site_aniso_U_23
Cl1 0.01844(8) 0.02974(10) 0.02435(9) 0.00495(7) 0.01001(7) 0.00259(7)
Cl2 0.01920(9) 0.04116(12) 0.01293(7) 0.00453(7) 0.00879(6) 0.00332(7)
S1 0.01586(8) 0.02028(8) 0.01193(7) 0.00101(6) 0.00634(6) -0.00006(6)
O1 0.0210(3) 0.0317(3) 0.0141(2) 0.0032(2) 0.0092(2) -0.0011(2)
N1 0.0159(3) 0.0229(3) 0.0124(2) 0.0001(2) 0.0069(2) 0.0001(2)
N2 0.0163(3) 0.0272(3) 0.0112(2) 0.0023(2) 0.0060(2) 0.0005(2)
C1 0.0199(3) 0.0215(3) 0.0134(3) 0.0007(3) 0.0083(2) 0.0006(2)
C2 0.0208(3) 0.0212(3) 0.0169(3) 0.0014(3) 0.0105(3) 0.0005(2)
C3 0.0165(3) 0.0178(3) 0.0180(3) 0.0004(2) 0.0081(2) 0.0008(2)
C4 0.0167(3) 0.0204(3) 0.0146(3) -0.0003(2) 0.0064(2) 0.0014(2)
C5 0.0164(3) 0.0203(3) 0.0125(3) -0.0014(2) 0.0075(2) 0.0005(2)
C6 0.0158(3) 0.0175(3) 0.0126(3) -0.0016(2) 0.0066(2) 0.0004(2)
C7 0.0166(3) 0.0201(3) 0.0127(3) -0.0010(2) 0.0068(2) 0.0003(2)
C8 0.0159(3) 0.0178(3) 0.0126(3) -0.0014(2) 0.0068(2) -0.0002(2)
C9 0.0164(3) 0.0196(3) 0.0133(3) -0.0010(2) 0.0070(2) 0.0001(2)
C10 0.0150(3) 0.0189(3) 0.0125(3) -0.0008(2) 0.0060(2) 0.0003(2)
C11 0.0155(3) 0.0365(4) 0.0139(3) 0.0009(3) 0.0061(2) 0.0022(3)
C12 0.0190(3) 0.0339(4) 0.0148(3) 0.0050(3) 0.0070(3) 0.0033(3)
C13 0.0230(4) 0.0303(4) 0.0133(3) 0.0015(3) 0.0078(3) 0.0010(3)
C14 0.0220(3) 0.0245(4) 0.0159(3) 0.0008(3) 0.0111(3) -0.0006(3)
C15 0.0252(4) 0.0291(4) 0.0138(3) 0.0072(3) 0.0100(3) 0.0015(3)

loop_
_atom_type_symbol
_atom_type_description
_atom_type_scat_dispersion_real
_atom_type_scat_dispersion_imag
_atom_type_scat_source
C C 0.0033 0.0016 'International Tables Vol C Tables 4.2.6.8 and 6.1.1.4'
H H 0.0000 0.0000 'International Tables Vol C Tables 4.2.6.8 and 6.1.1.4'
N N 0.0061 0.0033 'International Tables Vol C Tables 4.2.6.8 and 6.1.1.4'
O O 0.0106 0.0060 'International Tables Vol C Tables 4.2.6.8 and 6.1.1.4'
S S 0.1246 0.1234 'International Tables Vol C Tables 4.2.6.8 and 6.1.1.4'
Cl Cl 0.1484 0.1585 'International Tables Vol C Tables 4.2.6.8 and 6.1.1.4'

loop_
_geom_angle_atom_site_label_1
_geom_angle_atom_site_label_2
_geom_angle_atom_site_label_3
_geom_angle
C8 S1 C10 88.74(3)
C10 N1 C9 111.56(6)
C10 N2 C15 122.99(7)
C10 N2 C11 120.09(6)
C15 N2 C11 115.73(6)
C2 C1 C6 122.55(7)
C2 C1 H1A 118.7
C6 C1 H1A 118.7
C1 C2 C3 118.91(7)
C1 C2 H2A 120.5
C3 C2 H2A 120.5
C4 C3 C2 121.44(7)
C4 C3 Cl1 119.28(6)
C2 C3 Cl1 119.29(6)
C3 C4 C5 118.17(7)
C3 C4 H4A 120.9
C5 C4 H4A 120.9
C4 C5 C6 123.08(7)
C4 C5 Cl2 116.79(5)
C6 C5 Cl2 120.12(6)
C1 C6 C5 115.83(7)
C1 C6 C7 123.46(7)
C5 C6 C7 120.64(7)
C8 C7 C6 130.21(7)
C8 C7 H7A 114.9
C6 C7 H7A 114.9
C7 C8 C9 121.03(7)
C7 C8 S1 129.85(6)
C9 C8 S1 109.10(5)
O1 C9 N1 124.51(7)
O1 C9 C8 122.08(7)
N1 C9 C8 113.41(6)
N1 C10 N2 124.03(7)
N1 C10 S1 117.13(5)
N2 C10 S1 118.84(6)
N2 C11 C12 111.35(7)
N2 C11 H11A 109.4
C12 C11 H11A 109.4
N2 C11 H11B 109.4
C12 C11 H11B 109.4
H11A C11 H11B 108.0
C11 C12 C13 111.84(7)
C11 C12 H12A 109.2
C13 C12 H12A 109.2
C11 C12 H12B 109.2
C13 C12 H12B 109.2
H12A C12 H12B 107.9
C14 C13 C12 109.79(6)
C14 C13 H13A 109.7
C12 C13 H13A 109.7
C14 C13 H13B 109.7
C12 C13 H13B 109.7
H13A C13 H13B 108.2
C13 C14 C15 110.80(7)
C13 C14 H14A 109.5
C15 C14 H14A 109.5
C13 C14 H14B 109.5
C15 C14 H14B 109.5
H14A C14 H14B 108.1
N2 C15 C14 110.69(7)
N2 C15 H15A 109.5
C14 C15 H15A 109.5
N2 C15 H15B 109.5
C14 C15 H15B 109.5
H15A C15 H15B 108.1

loop_
_geom_bond_atom_site_label_1
_geom_bond_atom_site_label_2
_geom_bond_distance
Cl1 C3 1.7357(8)
Cl2 C5 1.7397(7)
S1 C8 1.7402(7)
S1 C10 1.7839(8)
O1 C9 1.2265(9)
N1 C10 1.3186(10)
N1 C9 1.3722(10)
N2 C10 1.3261(9)
N2 C15 1.4690(10)
N2 C11 1.4743(11)
C1 C2 1.3851(11)
C1 C6 1.4075(10)
C1 H1A 0.9500
C2 C3 1.3900(11)
C2 H2A 0.9500
C3 C4 1.3880(11)
C4 C5 1.3893(11)
C4 H4A 0.9500
C5 C6 1.4102(10)
C6 C7 1.4560(11)
C7 C8 1.3498(10)
C7 H7A 0.9500
C8 C9 1.5148(11)
C11 C12 1.5207(12)
C11 H11A 0.9900
C11 H11B 0.9900
C12 C13 1.5296(12)
C12 H12A 0.9900
C12 H12B 0.9900
C13 C14 1.5223(12)
C13 H13A 0.9900
C13 H13B 0.9900
C14 C15 1.5252(12)
C14 H14A 0.9900
C14 H14B 0.9900
C15 H15A 0.9900
C15 H15B 0.9900

loop_
_geom_hbond_atom_site_label_D
_geom_hbond_atom_site_label_H
_geom_hbond_atom_site_label_A
_geom_hbond_site_symmetry_A
_geom_hbond_distance_DH
_geom_hbond_distance_HA
_geom_hbond_distance_DA
_geom_hbond_angle_DHA
_geom_hbond_publ_flag
C1 H1A S1 . 0.95 2.49 3.2260(8) 134 yes
C4 H4A O1 4_546 0.95 2.40 3.3080(9) 160 yes
C15 H15A O1 6_565 0.99 2.57 3.2778(11) 129 yes

loop_
_geom_torsion_atom_site_label_1
_geom_torsion_atom_site_label_2
_geom_torsion_atom_site_label_3
_geom_torsion_atom_site_label_4
_geom_torsion
C6 C1 C2 C3 1.25(12)
C1 C2 C3 C4 0.26(12)
C1 C2 C3 Cl1 -179.63(6)
C2 C3 C4 C5 -1.49(12)
Cl1 C3 C4 C5 178.41(6)
C3 C4 C5 C6 1.30(12)
C3 C4 C5 Cl2 -177.86(6)
C2 C1 C6 C5 -1.41(12)
C2 C1 C6 C7 175.53(8)
C4 C5 C6 C1 0.10(11)
Cl2 C5 C6 C1 179.24(6)
C4 C5 C6 C7 -176.93(7)
Cl2 C5 C6 C7 2.21(10)
C1 C6 C7 C8 7.99(13)
C5 C6 C7 C8 -175.21(8)
C6 C7 C8 C9 -179.51(7)
C6 C7 C8 S1 2.03(13)
C10 S1 C8 C7 177.01(8)
C10 S1 C8 C9 -1.60(5)
C10 N1 C9 O1 177.67(8)
C10 N1 C9 C8 -2.61(9)
C7 C8 C9 O1 3.74(12)
S1 C8 C9 O1 -177.51(7)
C7 C8 C9 N1 -175.99(7)
S1 C8 C9 N1 2.77(8)
C9 N1 C10 N2 -178.19(8)
C9 N1 C10 S1 1.36(9)
C15 N2 C10 N1 -175.15(8)
C11 N2 C10 N1 -8.17(12)
C15 N2 C10 S1 5.31(11)
C11 N2 C10 S1 172.29(6)
C8 S1 C10 N1 0.25(7)
C8 S1 C10 N2 179.82(7)
C10 N2 C11 C12 140.61(8)
C15 N2 C11 C12 -51.50(10)
N2 C11 C12 C13 51.51(10)
C11 C12 C13 C14 -55.21(10)
C12 C13 C14 C15 56.91(10)
C10 N2 C15 C14 -139.08(8)
C11 N2 C15 C14 53.41(10)
C13 C14 C15 N2 -55.37(9)

loop_
_cod_related_entry_id
_cod_related_entry_database
_cod_related_entry_code
1 ChemSpider 603189
